data_1547768
loop_
_publ_author_name
'K\"ogel, J F'
'Sorokin, D. A.'
'Khvorost, A.'
'Scott, M.'
'Harms, K.'
'Himmel, D.'
'Krossing, I.'
'Sundermeyer, J.'

_publ_section_title
;
 The Lewis superacid
 Al[N(C<sub>6</sub>F<sub>5</sub>)<sub>2</sub>]<sub>3</sub> and its higher
 homolog Ga[N(C<sub>6</sub>F<sub>5</sub>)<sub>2</sub>]<sub>3</sub> -
 structural features, theoretical investigation and reactions of a metal
 amide with higher fluoride ion affinity than SbF<sub>5</sub>.
;
_journal_issue 1
_journal_name_full 'Chemical science'
_journal_page_first 245
_journal_page_last 253
_journal_paper_doi 10.1039/c7sc03988c
_journal_volume 9
_journal_year 2018
_chemical_formula_moiety 'C72 Al2 F62 Li N6, C19 H15, 2(C7 H8)'
_chemical_formula_sum 'C105 H31 Al2 F62 Li N6'
_chemical_formula_weight 2615.26
_space_group_IT_number 2
_space_group_name_Hall '-P 1'
_space_group_name_H-M_alt 'P -1'
_symmetry_cell_setting triclinic
_symmetry_space_group_name_Hall '-P 1'
_symmetry_space_group_name_H-M 'P -1'
_atom_sites_solution_hydrogens geom
_atom_sites_solution_primary direct
_atom_sites_solution_secondary difmap
_audit_creation_method SHELXL-97
_audit_update_record
;
2017-06-19 deposited with the CCDC.
2017-10-23 downloaded from the CCDC.
;
_cell_angle_alpha 84.427(13)
_cell_angle_beta 73.249(12)
_cell_angle_gamma 67.033(12)
_cell_formula_units_Z 2
_cell_length_a 14.4989(14)
_cell_length_b 18.051(2)
_cell_length_c 21.909(2)
_cell_measurement_reflns_used 8000
_cell_measurement_temperature 193(2)
_cell_measurement_theta_max 50.6
_cell_measurement_theta_min 2
_cell_volume 5054.7(10)
_computing_cell_refinement 'STOE CELL'
_computing_data_collection 'STOE EXPOSE'
_computing_data_reduction 'STOE INTEGRATE'
_computing_molecular_graphics 'Ortep-3 for Windows (Farrugia, 1997)'
_computing_publication_material 'WinGX publication routines (Farrugia, 1999)'
_computing_structure_refinement 'SHELXL-97 (Sheldrick, 2008)'
_computing_structure_solution 'SHELXS-97 (Sheldrick, 1997)'
_diffrn_ambient_temperature 193(2)
_diffrn_measured_fraction_theta_full 0.942
_diffrn_measured_fraction_theta_max 0.942
_diffrn_measurement_device_type 'STOE IPDS'
_diffrn_measurement_method 'rotation method'
_diffrn_radiation_monochromator graphite
_diffrn_radiation_source 'fine-focus sealed tube'
_diffrn_radiation_type MoK\a
_diffrn_radiation_wavelength 0.71073
_diffrn_reflns_av_R_equivalents 0.0581
_diffrn_reflns_av_sigmaI/netI 0.1081
_diffrn_reflns_limit_h_max 17
_diffrn_reflns_limit_h_min -17
_diffrn_reflns_limit_k_max 21
_diffrn_reflns_limit_k_min -21
_diffrn_reflns_limit_l_max 26
_diffrn_reflns_limit_l_min -26
_diffrn_reflns_number 45908
_diffrn_reflns_theta_full 25.00
_diffrn_reflns_theta_max 25.00
_diffrn_reflns_theta_min 1.94
_exptl_absorpt_coefficient_mu 0.198
_exptl_absorpt_correction_T_max 0.9551
_exptl_absorpt_correction_T_min 0.932
_exptl_absorpt_correction_type gaussian
_exptl_absorpt_process_details
;

Department of Chemistry

University of Anywhere

Sometown

Somewhere, UK

;
_exptl_crystal_colour colourless
_exptl_crystal_density_diffrn 1.718
_exptl_crystal_density_method 'not measured'
_exptl_crystal_description prism
_exptl_crystal_F_000 2580
_exptl_crystal_recrystallization_method 'Re-crystallisation from solvent'
_exptl_crystal_size_max 0.41
_exptl_crystal_size_mid 0.34
_exptl_crystal_size_min 0.28
_refine_diff_density_max 0.764
_refine_diff_density_min -0.701
_refine_diff_density_rms 0.064
_refine_ls_extinction_method none
_refine_ls_goodness_of_fit_ref 0.793
_refine_ls_hydrogen_treatment constr
_refine_ls_matrix_type full
_refine_ls_number_parameters 1458
_refine_ls_number_reflns 16752
_refine_ls_number_restraints 11
_refine_ls_restrained_S_all 0.829
_refine_ls_R_factor_all 0.1244
_refine_ls_R_factor_gt 0.0538
_refine_ls_shift/su_max 0.001
_refine_ls_shift/su_mean 0.000
_refine_ls_structure_factor_coef Fsqd
_refine_ls_weighting_details 'calc w=1/[\s^2^(Fo^2^)+(0.0788P)^2^+0.0000P] where P=(Fo^2^+2Fc^2^)/3'
_refine_ls_weighting_scheme calc
_refine_ls_wR_factor_gt 0.1268
_refine_ls_wR_factor_ref 0.1483
_reflns_number_gt 7207
_reflns_number_total 16752
_reflns_threshold_expression >2\s(I)
_cod_data_source_file c7sc03988c2.cif
_cod_data_source_block den210
_cod_depositor_comments 'Adding full bibliography for 1547767--1547771.cif.'
_cod_original_cell_volume 5054.8(9)
_cod_original_sg_symbol_Hall '-P 1 '
_cod_database_code 1547768

loop_
_symmetry_equiv_pos_as_xyz
'x, y, z'
'-x, -y, -z'

loop_
_atom_site_label
_atom_site_type_symbol
_atom_site_fract_x
_atom_site_fract_y
_atom_site_fract_z
_atom_site_U_iso_or_equiv
_atom_site_adp_type
_atom_site_occupancy
_atom_site_symmetry_multiplicity
_atom_site_calc_flag
_atom_site_refinement_flags
_atom_site_disorder_assembly
_atom_site_disorder_group
C1 C 0.3258(3) 0.0479(3) 0.37954(18) 0.0330(11) Uani 1 1 d . . .
C2 C 0.2868(4) 0.1219(3) 0.41005(19) 0.0385(12) Uani 1 1 d . . .
C3 C 0.1945(4) 0.1496(3) 0.4572(2) 0.0472(13) Uani 1 1 d . . .
C4 C 0.1383(4) 0.1024(4) 0.4767(2) 0.0522(15) Uani 1 1 d . . .
C5 C 0.1723(4) 0.0294(3) 0.4491(2) 0.0478(13) Uani 1 1 d . . .
C6 C 0.2645(4) 0.0031(3) 0.4008(2) 0.0392(12) Uani 1 1 d . . .
C7 C 0.4832(4) -0.0601(3) 0.33527(19) 0.0377(11) Uani 1 1 d . . .
C8 C 0.5252(4) -0.0864(3) 0.3864(2) 0.0456(13) Uani 1 1 d . . .
C9 C 0.5866(5) -0.1668(4) 0.3923(3) 0.0662(17) Uani 1 1 d . . .
C10 C 0.6065(5) -0.2207(4) 0.3466(4) 0.078(2) Uani 1 1 d . . .
C11 C 0.5656(5) -0.1982(4) 0.2959(3) 0.0698(18) Uani 1 1 d . . .
C12 C 0.5054(4) -0.1188(3) 0.2912(2) 0.0501(14) Uani 1 1 d . . .
C13 C 0.5589(3) 0.1396(3) 0.33526(18) 0.0324(10) Uani 1 1 d . . .
C14 C 0.5282(4) 0.2064(3) 0.37317(19) 0.0381(11) Uani 1 1 d . . .
C15 C 0.5576(4) 0.2009(3) 0.4290(2) 0.0462(13) Uani 1 1 d . . .
C16 C 0.6178(4) 0.1282(3) 0.4467(2) 0.0483(14) Uani 1 1 d . . .
C17 C 0.6513(4) 0.0618(3) 0.4105(2) 0.0461(13) Uani 1 1 d . . .
C18 C 0.6227(4) 0.0675(3) 0.3547(2) 0.0388(11) Uani 1 1 d . . .
C19 C 0.5583(4) 0.1980(3) 0.23383(18) 0.0324(10) Uani 1 1 d . . .
C20 C 0.6620(4) 0.1864(3) 0.2085(2) 0.0476(13) Uani 1 1 d . . .
C21 C 0.6954(5) 0.2359(4) 0.1625(2) 0.0631(16) Uani 1 1 d . . .
C22 C 0.6245(6) 0.2976(4) 0.1395(2) 0.0644(17) Uani 1 1 d . . .
C23 C 0.5229(5) 0.3113(3) 0.1621(2) 0.0571(15) Uani 1 1 d . . .
C24 C 0.4892(4) 0.2638(3) 0.2101(2) 0.0397(12) Uani 1 1 d . . .
C25 C 0.6114(4) 0.0435(3) 0.14734(19) 0.0368(11) Uani 1 1 d . . .
C26 C 0.6436(4) 0.0900(3) 0.0973(2) 0.0434(12) Uani 1 1 d . . .
C27 C 0.7454(5) 0.0713(4) 0.0651(2) 0.0569(15) Uani 1 1 d . . .
C28 C 0.8200(5) 0.0063(4) 0.0807(2) 0.0678(18) Uani 1 1 d . . .
C29 C 0.7928(4) -0.0429(4) 0.1295(2) 0.0602(16) Uani 1 1 d . . .
C30 C 0.6905(4) -0.0223(3) 0.16200(19) 0.0437(12) Uani 1 1 d . . .
C31 C 0.4484(3) 0.0598(3) 0.13669(18) 0.0332(11) Uani 1 1 d . . .
C32 C 0.4703(4) -0.0121(3) 0.10643(19) 0.0378(11) Uani 1 1 d . . .
C33 C 0.4206(4) -0.0165(3) 0.0625(2) 0.0464(13) Uani 1 1 d . . .
C34 C 0.3477(4) 0.0517(3) 0.0471(2) 0.0471(13) Uani 1 1 d . . .
C35 C 0.3225(4) 0.1236(3) 0.0752(2) 0.0448(13) Uani 1 1 d . . .
C36 C 0.3737(4) 0.1267(3) 0.11937(19) 0.0372(11) Uani 1 1 d . . .
C37 C 0.0388(4) 0.4498(3) 0.35449(19) 0.0379(11) Uani 1 1 d . . .
C38 C 0.0025(4) 0.5235(3) 0.3861(2) 0.0431(12) Uani 1 1 d . . .
C39 C 0.0489(5) 0.5382(3) 0.4276(2) 0.0515(14) Uani 1 1 d . . .
C40 C 0.1351(5) 0.4777(4) 0.4393(2) 0.0528(14) Uani 1 1 d . . .
C41 C 0.1735(4) 0.4045(3) 0.4099(2) 0.0484(13) Uani 1 1 d . . .
C42 C 0.1252(4) 0.3910(3) 0.3694(2) 0.0424(12) Uani 1 1 d . . .
C43 C -0.1185(4) 0.4503(3) 0.3434(2) 0.0432(12) Uani 1 1 d . . .
C44 C -0.1511(5) 0.4149(3) 0.4006(2) 0.0522(14) Uani 1 1 d . . .
C45 C -0.2550(5) 0.4296(4) 0.4301(2) 0.0666(17) Uani 1 1 d . . .
C46 C -0.3281(5) 0.4772(4) 0.4007(3) 0.0744(19) Uani 1 1 d . . .
C47 C -0.2997(5) 0.5114(4) 0.3442(3) 0.0648(16) Uani 1 1 d . . .
C48 C -0.1983(4) 0.4992(3) 0.3173(2) 0.0506(14) Uani 1 1 d . . .
C49 C -0.0645(4) 0.3048(3) 0.25938(19) 0.0367(11) Uani 1 1 d . . .
C50 C -0.1674(4) 0.3143(3) 0.2746(2) 0.0438(12) Uani 1 1 d . . .
C51 C -0.2119(4) 0.2762(3) 0.3242(2) 0.0518(14) Uani 1 1 d . . .
C52 C -0.1532(5) 0.2255(4) 0.3608(2) 0.0588(16) Uani 1 1 d . . .
C53 C -0.0507(5) 0.2136(3) 0.3475(2) 0.0518(14) Uani 1 1 d . . .
C54 C -0.0058(4) 0.2507(3) 0.2962(2) 0.0426(12) Uani 1 1 d . . .
C55 C -0.0338(4) 0.3367(3) 0.1501(2) 0.0437(13) Uani 1 1 d . . .
C56 C 0.0153(4) 0.2627(3) 0.1212(2) 0.0512(14) Uani 1 1 d . . .
C57 C 0.0046(5) 0.2462(4) 0.0638(3) 0.0700(18) Uani 1 1 d . . .
C58 C -0.0591(6) 0.3084(6) 0.0348(3) 0.081(2) Uani 1 1 d . . .
C59 C -0.1097(5) 0.3819(5) 0.0626(3) 0.0698(19) Uani 1 1 d . . .
C60 C -0.0975(4) 0.3959(4) 0.1197(2) 0.0509(14) Uani 1 1 d . . .
C61 C -0.0148(4) 0.5637(3) 0.15531(19) 0.0384(11) Uani 1 1 d . . .
C62 C -0.0479(4) 0.5765(3) 0.1005(2) 0.0405(12) Uani 1 1 d . . .
C63 C -0.1239(4) 0.6466(3) 0.0898(2) 0.0547(15) Uani 1 1 d . . .
C64 C -0.1719(5) 0.7067(3) 0.1345(3) 0.0604(16) Uani 1 1 d . . .
C65 C -0.1410(4) 0.6977(3) 0.1888(2) 0.0556(15) Uani 1 1 d . . .
C66 C -0.0626(4) 0.6271(3) 0.1981(2) 0.0452(13) Uani 1 1 d . . .
C67 C 0.1599(4) 0.4728(3) 0.11877(18) 0.0369(11) Uani 1 1 d . . .
C68 C 0.2135(4) 0.4006(3) 0.0858(2) 0.0408(12) Uani 1 1 d . . .
C69 C 0.3097(4) 0.3822(3) 0.0426(2) 0.0498(14) Uani 1 1 d . . .
C70 C 0.3542(4) 0.4388(4) 0.0284(2) 0.0531(14) Uani 1 1 d . . .
C71 C 0.3031(4) 0.5112(4) 0.0586(2) 0.0523(14) Uani 1 1 d . . .
C72 C 0.2081(4) 0.5282(3) 0.1033(2) 0.0448(13) Uani 1 1 d . . .
C100 C 0.1946(4) 0.7667(3) 0.2758(2) 0.0469(13) Uani 1 1 d . . .
C101 C 0.0842(2) 0.7852(2) 0.29158(15) 0.0489(13) Uani 1 1 d G . .
C102 C 0.0395(3) 0.74698(19) 0.34270(14) 0.0569(15) Uani 1 1 d G . .
H102 H 0.0821 0.7067 0.3650 0.068 Uiso 1 1 calc R . .
C103 C -0.0677(3) 0.7676(2) 0.36125(15) 0.0654(16) Uani 1 1 d G . .
H103 H -0.0983 0.7415 0.3962 0.078 Uiso 1 1 calc R . .
C104 C -0.1301(2) 0.8265(3) 0.32867(19) 0.080(2) Uani 1 1 d G . .
H104 H -0.2034 0.8406 0.3413 0.096 Uiso 1 1 calc R . .
C105 C -0.0853(3) 0.8647(2) 0.27754(18) 0.0746(18) Uani 1 1 d G . .
H105 H -0.1280 0.9049 0.2553 0.090 Uiso 1 1 calc R . .
C106 C 0.0218(3) 0.8441(2) 0.25900(14) 0.0586(15) Uani 1 1 d G . .
H106 H 0.0524 0.8702 0.2241 0.070 Uiso 1 1 calc R . .
C107 C 0.2550(3) 0.7660(2) 0.20946(11) 0.0504(14) Uani 1 1 d G . .
C108 C 0.2217(3) 0.7495(2) 0.16073(16) 0.0625(17) Uani 1 1 d G . .
H108 H 0.1594 0.7395 0.1705 0.075 Uiso 1 1 calc R . .
C109 C 0.2795(4) 0.7476(2) 0.09769(13) 0.080(2) Uani 1 1 d G . .
H109 H 0.2568 0.7364 0.0644 0.096 Uiso 1 1 calc R . .
C110 C 0.3707(3) 0.7622(3) 0.08336(12) 0.089(2) Uani 1 1 d G . .
H110 H 0.4103 0.7610 0.0403 0.107 Uiso 1 1 calc R . .
C111 C 0.4040(3) 0.7787(2) 0.13208(19) 0.082(2) Uani 1 1 d G . .
H111 H 0.4663 0.7887 0.1223 0.099 Uiso 1 1 calc R . .
C112 C 0.3461(3) 0.7806(2) 0.19513(15) 0.0647(16) Uani 1 1 d G . .
H112 H 0.3689 0.7919 0.2284 0.078 Uiso 1 1 calc R . .
C113 C 0.2442(2) 0.7508(2) 0.32666(12) 0.0455(13) Uani 1 1 d G . .
C114 C 0.3457(2) 0.6957(2) 0.31908(13) 0.0586(15) Uani 1 1 d G . .
H114 H 0.3834 0.6662 0.2801 0.070 Uiso 1 1 calc R . .
C115 C 0.3921(2) 0.6837(2) 0.36850(18) 0.0736(18) Uani 1 1 d G . .
H115 H 0.4615 0.6460 0.3633 0.088 Uiso 1 1 calc R . .
C116 C 0.3370(3) 0.7268(2) 0.42550(15) 0.0677(17) Uani 1 1 d G . .
H116 H 0.3687 0.7186 0.4593 0.081 Uiso 1 1 calc R . .
C117 C 0.2355(3) 0.7819(2) 0.43308(11) 0.0594(15) Uani 1 1 d G . .
H117 H 0.1979 0.8114 0.4720 0.071 Uiso 1 1 calc R . .
C118 C 0.1891(2) 0.79397(19) 0.38367(14) 0.0497(13) Uani 1 1 d G . .
H118 H 0.1197 0.8317 0.3888 0.060 Uiso 1 1 calc R . .
C201 C 0.4962(4) 0.5135(3) 0.2076(2) 0.1134(11) Uani 1 1 d G . .
C202 C 0.4943(4) 0.4714(3) 0.2642(3) 0.1134(11) Uani 1 1 d G . .
H202 H 0.5567 0.4447 0.2767 0.136 Uiso 1 1 calc R . .
C203 C 0.4010(5) 0.4683(3) 0.3026(2) 0.1134(11) Uani 1 1 d G . .
H203 H 0.3997 0.4395 0.3413 0.136 Uiso 1 1 calc R . .
C204 C 0.3097(4) 0.5074(3) 0.2844(2) 0.1134(11) Uani 1 1 d G . .
H204 H 0.2460 0.5053 0.3106 0.136 Uiso 1 1 calc R . .
C205 C 0.3116(4) 0.5495(3) 0.2277(3) 0.1134(11) Uani 1 1 d G . .
H205 H 0.2492 0.5762 0.2153 0.136 Uiso 1 1 calc R . .
C206 C 0.4049(5) 0.5526(3) 0.1893(2) 0.1134(11) Uani 1 1 d G . .
H206 H 0.4062 0.5814 0.1506 0.136 Uiso 1 1 calc R . .
C207 C 0.5875(7) 0.5255(5) 0.1691(4) 0.1134(11) Uani 1 1 d . . .
H20A H 0.5955 0.5167 0.1241 0.170 Uiso 1 1 calc R . .
H20B H 0.6488 0.4873 0.1813 0.170 Uiso 1 1 calc R . .
H20C H 0.5805 0.5806 0.1755 0.170 Uiso 1 1 calc R . .
Al1 Al 0.44478(10) 0.09347(8) 0.26528(5) 0.0282(3) Uani 1 1 d . . .
Al2 Al 0.04742(11) 0.41159(8) 0.22589(6) 0.0343(3) Uani 1 1 d . . .
F2 F 0.3412(2) 0.17013(17) 0.39329(12) 0.0550(8) Uani 1 1 d . . .
F3 F 0.1604(3) 0.2242(2) 0.48309(13) 0.0758(10) Uani 1 1 d . . .
F4 F 0.0472(2) 0.1291(2) 0.52275(13) 0.0792(11) Uani 1 1 d . . .
F5 F 0.1177(3) -0.0178(2) 0.46795(15) 0.0783(10) Uani 1 1 d . . .
F6 F 0.2926(2) -0.06898(17) 0.37335(13) 0.0550(8) Uani 1 1 d . . .
F8 F 0.5063(2) -0.03440(18) 0.43174(12) 0.0557(8) Uani 1 1 d . . .
F9 F 0.6266(3) -0.1889(2) 0.44256(18) 0.0958(13) Uani 1 1 d . . .
F10 F 0.6680(3) -0.2992(2) 0.3521(2) 0.1249(18) Uani 1 1 d . . .
F11 F 0.5833(4) -0.2526(2) 0.25148(18) 0.1087(15) Uani 1 1 d . . .
F12 F 0.4585(3) -0.09811(18) 0.24293(13) 0.0663(9) Uani 1 1 d . . .
F14 F 0.4677(2) 0.27905(16) 0.35648(11) 0.0498(7) Uani 1 1 d . . .
F15 F 0.5260(3) 0.26737(19) 0.46445(12) 0.0663(9) Uani 1 1 d . . .
F16 F 0.6474(3) 0.1234(2) 0.50111(12) 0.0719(10) Uani 1 1 d . . .
F17 F 0.7128(3) -0.01080(19) 0.42752(14) 0.0697(9) Uani 1 1 d . . .
F18 F 0.6590(2) 0.00046(16) 0.31827(12) 0.0495(7) Uani 1 1 d . . .
F20 F 0.7345(2) 0.12325(19) 0.22706(14) 0.0635(9) Uani 1 1 d . . .
F21 F 0.7969(3) 0.2204(3) 0.13976(18) 0.1004(13) Uani 1 1 d . . .
F22 F 0.6579(4) 0.3432(2) 0.09247(16) 0.1074(15) Uani 1 1 d . . .
F23 F 0.4500(3) 0.3722(2) 0.14045(16) 0.0861(12) Uani 1 1 d . . .
F24 F 0.3863(2) 0.28360(16) 0.23466(13) 0.0537(8) Uani 1 1 d . . .
F26 F 0.5712(2) 0.15577(17) 0.08008(11) 0.0527(8) Uani 1 1 d . . .
F27 F 0.7721(3) 0.1189(2) 0.01713(14) 0.0851(11) Uani 1 1 d . . .
F28 F 0.9215(3) -0.0140(3) 0.04894(15) 0.1011(14) Uani 1 1 d . . .
F29 F 0.8668(2) -0.1090(2) 0.14420(15) 0.0874(12) Uani 1 1 d . . .
F30 F 0.6659(2) -0.07150(17) 0.20926(12) 0.0552(8) Uani 1 1 d . . .
F32 F 0.5454(2) -0.08011(16) 0.11805(11) 0.0504(7) Uani 1 1 d . . .
F33 F 0.4459(3) -0.08741(18) 0.03420(12) 0.0629(9) Uani 1 1 d . . .
F34 F 0.3006(3) 0.0476(2) 0.00331(12) 0.0653(9) Uani 1 1 d . . .
F35 F 0.2561(2) 0.19069(19) 0.05710(12) 0.0614(9) Uani 1 1 d . . .
F36 F 0.3492(2) 0.20042(15) 0.14332(11) 0.0483(7) Uani 1 1 d . . .
F38 F -0.0841(2) 0.58354(17) 0.37721(12) 0.0561(8) Uani 1 1 d . . .
F39 F 0.0101(3) 0.61014(18) 0.45672(13) 0.0687(9) Uani 1 1 d . . .
F40 F 0.1819(3) 0.4914(2) 0.47973(14) 0.0757(10) Uani 1 1 d . . .
F41 F 0.2551(3) 0.3454(2) 0.42323(14) 0.0709(10) Uani 1 1 d . . .
F42 F 0.1626(2) 0.31502(16) 0.34582(12) 0.0549(8) Uani 1 1 d . . .
F44 F -0.0777(3) 0.36382(19) 0.42813(12) 0.0658(9) Uani 1 1 d . . .
F45 F -0.2795(3) 0.3924(3) 0.48465(16) 0.1091(15) Uani 1 1 d . . .
F46 F -0.4297(3) 0.4889(3) 0.4287(2) 0.1169(15) Uani 1 1 d . . .
F47 F -0.3732(3) 0.5587(2) 0.31563(19) 0.0946(12) Uani 1 1 d . . .
F48 F -0.1742(2) 0.53586(18) 0.26232(13) 0.0623(8) Uani 1 1 d . . .
F50 F -0.2306(2) 0.36651(18) 0.24161(13) 0.0589(8) Uani 1 1 d . . .
F51 F -0.3132(3) 0.2887(2) 0.33740(15) 0.0788(10) Uani 1 1 d . . .
F52 F -0.1957(3) 0.1884(2) 0.41136(13) 0.0839(11) Uani 1 1 d . . .
F53 F 0.0095(3) 0.1634(2) 0.38324(14) 0.0764(10) Uani 1 1 d . . .
F54 F 0.0974(2) 0.23260(17) 0.28195(13) 0.0537(8) Uani 1 1 d . . .
F56 F 0.0772(3) 0.20152(19) 0.14954(13) 0.0667(9) Uani 1 1 d . . .
F57 F 0.0543(4) 0.1726(3) 0.03706(16) 0.1072(15) Uani 1 1 d . . .
F58 F -0.0714(4) 0.2931(3) -0.02124(15) 0.1248(18) Uani 1 1 d . . .
F59 F -0.1737(3) 0.4426(3) 0.03511(17) 0.1077(15) Uani 1 1 d . . .
F60 F -0.1523(3) 0.4696(2) 0.14709(14) 0.0670(9) Uani 1 1 d . . .
F62 F -0.0040(2) 0.51738(18) 0.05606(11) 0.0564(8) Uani 1 1 d . . .
F63 F -0.1546(3) 0.6546(2) 0.03603(14) 0.0843(11) Uani 1 1 d . . .
F64 F -0.2485(3) 0.7758(2) 0.12485(17) 0.0899(12) Uani 1 1 d . . .
F65 F -0.1880(3) 0.75692(19) 0.23352(15) 0.0795(10) Uani 1 1 d . . .
F66 F -0.0316(3) 0.62158(17) 0.25177(12) 0.0622(9) Uani 1 1 d . . .
F68 F 0.1699(2) 0.34517(17) 0.09679(12) 0.0538(8) Uani 1 1 d . . .
F69 F 0.3592(2) 0.3092(2) 0.01260(14) 0.0727(10) Uani 1 1 d . . .
F70 F 0.4475(2) 0.4204(2) -0.01383(14) 0.0803(11) Uani 1 1 d . . .
F71 F 0.3453(3) 0.5677(2) 0.04494(15) 0.0765(10) Uani 1 1 d . . .
F72 F 0.1613(2) 0.60147(18) 0.13217(13) 0.0603(8) Uani 1 1 d . . .
F101 F 0.31912(19) 0.15601(15) 0.26824(10) 0.0403(6) Uani 1 1 d . . .
F201 F 0.1750(2) 0.35532(16) 0.22233(11) 0.0478(7) Uani 1 1 d . . .
N1 N 0.4199(3) 0.0226(2) 0.32956(14) 0.0292(8) Uani 1 1 d . . .
N2 N 0.5263(3) 0.1449(2) 0.27869(14) 0.0298(8) Uani 1 1 d . . .
N3 N 0.5041(3) 0.0632(2) 0.17982(14) 0.0316(9) Uani 1 1 d . . .
N4 N -0.0125(3) 0.4362(2) 0.31269(16) 0.0383(9) Uani 1 1 d . . .
N5 N -0.0215(3) 0.3504(2) 0.21049(15) 0.0362(9) Uani 1 1 d . . .
N6 N 0.0624(3) 0.4890(2) 0.16548(15) 0.0366(9) Uani 1 1 d . . .
Li1 Li 0.2478(8) 0.2564(5) 0.2472(5) 0.065(3) Uani 1 1 d . . .
C301 C 0.0157(7) 1.0188(4) 0.3076(4) 0.207(3) Uani 1 1 d GD . .
H301 H -0.0132 1.0206 0.3525 0.248 Uiso 0.575(13) 1 calc PR A 1
C307 C 0.1383(12) 1.0034(8) 0.1052(5) 0.207(3) Uani 0.575(13) 1 d PD A 1
H30A H 0.1471 1.0525 0.0862 0.310 Uiso 0.575(13) 1 calc PR A 1
H30B H 0.0874 0.9935 0.0894 0.310 Uiso 0.575(13) 1 calc PR A 1
H30C H 0.2052 0.9578 0.0936 0.310 Uiso 0.575(13) 1 calc PR A 1
C302 C 0.1231(7) 0.9898(4) 0.2819(5) 0.207(3) Uani 1 1 d GD A .
H302 H 0.1676 0.9718 0.3093 0.248 Uiso 1 1 calc R . .
C303 C 0.1655(5) 0.9872(4) 0.2162(5) 0.207(3) Uani 1 1 d GD A .
H303 H 0.2389 0.9674 0.1987 0.248 Uiso 1 1 calc R . .
C304 C 0.1004(7) 1.0135(4) 0.1762(4) 0.207(3) Uani 1 1 d GD A .
H304 H 0.1293 1.0117 0.1313 0.248 Uiso 0.425(13) 1 calc PR A 2
C308 C -0.0356(13) 1.0176(10) 0.3776(6) 0.207(3) Uani 0.425(13) 1 d PD A 2
H30D H -0.0778 1.0729 0.3936 0.310 Uiso 0.425(13) 1 calc PR A 2
H30E H 0.0179 0.9924 0.4004 0.310 Uiso 0.425(13) 1 calc PR A 2
H30F H -0.0803 0.9868 0.3845 0.310 Uiso 0.425(13) 1 calc PR A 2
C305 C -0.0070(7) 1.0424(4) 0.2019(5) 0.207(3) Uani 1 1 d GD A .
H305 H -0.0515 1.0604 0.1745 0.248 Uiso 1 1 calc R . .
C306 C -0.0494(5) 1.0451(4) 0.2676(5) 0.207(3) Uani 1 1 d GD A .
H306 H -0.1228 1.0649 0.2851 0.248 Uiso 1 1 calc R . .

loop_
_atom_site_aniso_label
_atom_site_aniso_U_11
_atom_site_aniso_U_22
_atom_site_aniso_U_33
_atom_site_aniso_U_23
_atom_site_aniso_U_13
_atom_site_aniso_U_12
C1 0.025(2) 0.040(3) 0.031(2) 0.0046(19) -0.0064(18) -0.011(2)
C2 0.032(3) 0.048(3) 0.034(2) 0.000(2) -0.003(2) -0.018(3)
C3 0.041(3) 0.053(3) 0.036(2) -0.007(2) -0.005(2) -0.009(3)
C4 0.032(3) 0.070(4) 0.037(3) 0.003(3) 0.000(2) -0.009(3)
C5 0.031(3) 0.067(4) 0.051(3) 0.018(3) -0.007(2) -0.031(3)
C6 0.034(3) 0.039(3) 0.041(2) 0.007(2) -0.010(2) -0.012(2)
C7 0.029(3) 0.037(3) 0.040(2) 0.004(2) 0.0011(19) -0.013(2)
C8 0.039(3) 0.037(3) 0.053(3) 0.010(2) -0.008(2) -0.011(3)
C9 0.049(4) 0.060(4) 0.080(4) 0.033(3) -0.015(3) -0.019(3)
C10 0.053(4) 0.037(4) 0.111(5) 0.009(4) 0.006(4) -0.003(3)
C11 0.076(5) 0.041(4) 0.076(4) -0.011(3) 0.015(3) -0.027(3)
C12 0.053(3) 0.040(3) 0.052(3) 0.003(2) 0.002(2) -0.023(3)
C13 0.030(3) 0.039(3) 0.034(2) 0.0046(19) -0.0128(19) -0.017(2)
C14 0.036(3) 0.043(3) 0.039(2) 0.007(2) -0.014(2) -0.019(2)
C15 0.051(3) 0.056(3) 0.042(3) -0.003(2) -0.011(2) -0.032(3)
C16 0.056(3) 0.073(4) 0.037(2) 0.019(3) -0.027(2) -0.040(3)
C17 0.040(3) 0.047(3) 0.058(3) 0.021(3) -0.023(2) -0.022(3)
C18 0.036(3) 0.041(3) 0.044(2) 0.009(2) -0.017(2) -0.016(2)
C19 0.035(3) 0.036(3) 0.035(2) 0.0037(19) -0.011(2) -0.022(2)
C20 0.051(4) 0.050(3) 0.047(3) 0.007(2) -0.010(2) -0.029(3)
C21 0.059(4) 0.081(5) 0.059(3) 0.007(3) 0.002(3) -0.051(4)
C22 0.092(5) 0.066(4) 0.052(3) 0.024(3) -0.017(3) -0.054(4)
C23 0.088(5) 0.045(3) 0.058(3) 0.020(3) -0.041(3) -0.035(3)
C24 0.047(3) 0.041(3) 0.043(2) 0.007(2) -0.023(2) -0.023(3)
C25 0.033(3) 0.044(3) 0.034(2) -0.004(2) -0.004(2) -0.018(2)
C26 0.048(3) 0.051(3) 0.036(2) -0.001(2) -0.006(2) -0.028(3)
C27 0.062(4) 0.082(4) 0.035(3) 0.007(3) -0.001(3) -0.046(4)
C28 0.043(4) 0.115(6) 0.048(3) -0.002(3) 0.003(3) -0.042(4)
C29 0.036(3) 0.077(4) 0.051(3) -0.001(3) -0.009(2) -0.006(3)
C30 0.036(3) 0.054(3) 0.035(2) 0.002(2) 0.000(2) -0.018(3)
C31 0.033(3) 0.039(3) 0.028(2) -0.0033(19) -0.0019(18) -0.017(2)
C32 0.038(3) 0.037(3) 0.036(2) -0.002(2) -0.001(2) -0.017(2)
C33 0.063(4) 0.054(3) 0.031(2) -0.009(2) 0.001(2) -0.039(3)
C34 0.047(3) 0.071(4) 0.035(2) -0.009(2) -0.009(2) -0.035(3)
C35 0.041(3) 0.054(3) 0.040(2) -0.001(2) -0.011(2) -0.018(3)
C36 0.041(3) 0.041(3) 0.033(2) -0.004(2) -0.011(2) -0.018(2)
C37 0.036(3) 0.042(3) 0.034(2) 0.002(2) -0.005(2) -0.016(2)
C38 0.040(3) 0.042(3) 0.037(2) 0.000(2) -0.004(2) -0.009(3)
C39 0.063(4) 0.049(3) 0.040(3) -0.009(2) -0.005(3) -0.023(3)
C40 0.060(4) 0.070(4) 0.040(3) -0.008(3) -0.014(2) -0.035(3)
C41 0.043(3) 0.052(3) 0.043(3) 0.003(2) -0.015(2) -0.009(3)
C42 0.045(3) 0.039(3) 0.040(2) -0.005(2) -0.011(2) -0.013(3)
C43 0.041(3) 0.046(3) 0.042(2) -0.003(2) -0.002(2) -0.021(3)
C44 0.061(4) 0.053(3) 0.043(3) 0.001(2) -0.008(3) -0.026(3)
C45 0.069(4) 0.082(5) 0.046(3) 0.002(3) 0.012(3) -0.046(4)
C46 0.041(4) 0.094(5) 0.079(4) -0.009(4) 0.003(3) -0.028(4)
C47 0.048(4) 0.066(4) 0.074(4) 0.000(3) -0.011(3) -0.018(3)
C48 0.035(3) 0.051(3) 0.053(3) 0.002(2) 0.001(2) -0.012(3)
C49 0.038(3) 0.037(3) 0.037(2) 0.003(2) -0.010(2) -0.017(2)
C50 0.037(3) 0.049(3) 0.047(3) 0.009(2) -0.015(2) -0.018(3)
C51 0.044(3) 0.069(4) 0.053(3) 0.011(3) -0.012(2) -0.034(3)
C52 0.078(5) 0.074(4) 0.042(3) 0.012(3) -0.011(3) -0.054(4)
C53 0.070(4) 0.053(3) 0.049(3) 0.021(2) -0.032(3) -0.034(3)
C54 0.038(3) 0.050(3) 0.048(3) 0.008(2) -0.018(2) -0.022(3)
C55 0.045(3) 0.060(3) 0.036(2) 0.011(2) -0.014(2) -0.030(3)
C56 0.060(4) 0.063(4) 0.038(3) 0.005(3) -0.008(2) -0.035(3)
C57 0.082(5) 0.093(5) 0.050(3) -0.007(3) -0.004(3) -0.057(4)
C58 0.103(6) 0.139(7) 0.047(3) 0.014(4) -0.027(4) -0.090(6)
C59 0.070(4) 0.110(6) 0.056(3) 0.036(4) -0.035(3) -0.057(4)
C60 0.051(3) 0.063(4) 0.051(3) 0.018(3) -0.024(3) -0.030(3)
C61 0.035(3) 0.039(3) 0.040(2) 0.007(2) -0.010(2) -0.015(2)
C62 0.039(3) 0.043(3) 0.038(2) 0.006(2) -0.012(2) -0.014(3)
C63 0.048(3) 0.067(4) 0.049(3) 0.014(3) -0.022(3) -0.018(3)
C64 0.054(4) 0.051(4) 0.067(3) 0.014(3) -0.024(3) -0.008(3)
C65 0.056(4) 0.039(3) 0.057(3) -0.004(2) -0.006(3) -0.007(3)
C66 0.050(3) 0.044(3) 0.039(2) 0.001(2) -0.015(2) -0.013(3)
C67 0.035(3) 0.044(3) 0.032(2) 0.003(2) -0.010(2) -0.015(2)
C68 0.037(3) 0.051(3) 0.039(2) 0.005(2) -0.010(2) -0.023(3)
C69 0.041(3) 0.054(3) 0.044(3) -0.002(2) -0.006(2) -0.011(3)
C70 0.033(3) 0.078(4) 0.046(3) 0.013(3) -0.008(2) -0.024(3)
C71 0.051(4) 0.071(4) 0.054(3) 0.023(3) -0.024(3) -0.041(3)
C72 0.044(3) 0.051(3) 0.043(3) 0.008(2) -0.015(2) -0.020(3)
C100 0.060(4) 0.038(3) 0.046(3) 0.002(2) -0.017(2) -0.021(3)
C101 0.056(4) 0.051(3) 0.044(3) 0.005(2) -0.014(2) -0.027(3)
C102 0.065(4) 0.059(4) 0.047(3) -0.002(2) -0.012(3) -0.025(3)
C103 0.063(4) 0.082(4) 0.057(3) -0.006(3) -0.008(3) -0.038(4)
C104 0.055(4) 0.106(6) 0.081(4) -0.008(4) -0.023(3) -0.027(4)
C105 0.064(4) 0.088(5) 0.079(4) 0.013(3) -0.034(3) -0.030(4)
C106 0.058(4) 0.063(4) 0.057(3) 0.011(3) -0.025(3) -0.020(3)
C107 0.062(4) 0.043(3) 0.044(3) 0.005(2) -0.009(2) -0.022(3)
C108 0.092(5) 0.046(3) 0.044(3) 0.005(2) -0.016(3) -0.023(3)
C109 0.115(6) 0.059(4) 0.050(3) 0.004(3) -0.009(3) -0.026(4)
C110 0.120(7) 0.067(4) 0.046(3) 0.010(3) 0.005(4) -0.021(4)
C111 0.083(5) 0.072(4) 0.068(4) 0.014(3) 0.008(3) -0.028(4)
C112 0.071(4) 0.059(4) 0.058(3) 0.008(3) -0.008(3) -0.026(3)
C113 0.046(3) 0.039(3) 0.046(3) 0.001(2) -0.009(2) -0.012(3)
C114 0.051(4) 0.062(4) 0.059(3) -0.001(3) -0.012(3) -0.019(3)
C115 0.059(4) 0.083(5) 0.081(4) 0.010(4) -0.034(3) -0.021(4)
C116 0.082(5) 0.071(4) 0.068(4) 0.014(3) -0.044(3) -0.034(4)
C117 0.070(4) 0.066(4) 0.050(3) 0.008(3) -0.022(3) -0.032(4)
C118 0.046(3) 0.052(3) 0.049(3) -0.003(2) -0.009(2) -0.018(3)
C201 0.135(3) 0.096(2) 0.110(2) 0.0025(18) -0.040(2) -0.042(2)
C202 0.135(3) 0.096(2) 0.110(2) 0.0025(18) -0.040(2) -0.042(2)
C203 0.135(3) 0.096(2) 0.110(2) 0.0025(18) -0.040(2) -0.042(2)
C204 0.135(3) 0.096(2) 0.110(2) 0.0025(18) -0.040(2) -0.042(2)
C205 0.135(3) 0.096(2) 0.110(2) 0.0025(18) -0.040(2) -0.042(2)
C206 0.135(3) 0.096(2) 0.110(2) 0.0025(18) -0.040(2) -0.042(2)
C207 0.135(3) 0.096(2) 0.110(2) 0.0025(18) -0.040(2) -0.042(2)
Al1 0.0262(7) 0.0298(7) 0.0280(6) 0.0020(5) -0.0058(5) -0.0116(6)
Al2 0.0302(8) 0.0351(8) 0.0344(6) 0.0053(6) -0.0085(6) -0.0104(7)
F2 0.0491(19) 0.0512(18) 0.0598(16) -0.0165(14) 0.0040(13) -0.0232(16)
F3 0.069(2) 0.073(2) 0.0614(18) -0.0282(17) 0.0165(16) -0.0196(19)
F4 0.0438(19) 0.112(3) 0.0564(17) -0.0051(17) 0.0178(14) -0.024(2)
F5 0.053(2) 0.087(3) 0.091(2) 0.0113(19) 0.0064(17) -0.043(2)
F6 0.0475(19) 0.0500(18) 0.0698(18) -0.0008(14) -0.0045(14) -0.0286(16)
F8 0.0570(19) 0.066(2) 0.0526(16) 0.0204(15) -0.0260(14) -0.0289(17)
F9 0.074(3) 0.089(3) 0.116(3) 0.059(2) -0.046(2) -0.021(2)
F10 0.097(3) 0.038(2) 0.177(4) 0.026(2) -0.003(3) 0.011(2)
F11 0.135(4) 0.051(2) 0.110(3) -0.028(2) 0.020(3) -0.036(2)
F12 0.096(3) 0.064(2) 0.0490(16) -0.0044(14) -0.0097(16) -0.046(2)
F14 0.0582(19) 0.0417(17) 0.0507(15) -0.0023(12) -0.0221(13) -0.0144(15)
F15 0.089(3) 0.076(2) 0.0501(16) -0.0094(15) -0.0255(16) -0.041(2)
F16 0.095(3) 0.106(3) 0.0485(16) 0.0247(16) -0.0450(16) -0.060(2)
F17 0.074(2) 0.066(2) 0.080(2) 0.0364(17) -0.0519(18) -0.0246(19)
F18 0.0462(18) 0.0383(16) 0.0627(16) 0.0066(13) -0.0225(13) -0.0107(14)
F20 0.0337(17) 0.065(2) 0.085(2) 0.0139(16) -0.0117(15) -0.0187(17)
F21 0.077(3) 0.118(3) 0.109(3) 0.018(2) 0.010(2) -0.069(3)
F22 0.163(4) 0.108(3) 0.074(2) 0.044(2) -0.016(2) -0.096(3)
F23 0.135(3) 0.060(2) 0.092(2) 0.0447(18) -0.075(2) -0.046(2)
F24 0.053(2) 0.0404(17) 0.0796(19) 0.0158(14) -0.0384(16) -0.0198(16)
F26 0.068(2) 0.0549(18) 0.0397(14) 0.0106(13) -0.0108(13) -0.0330(17)
F27 0.088(3) 0.123(3) 0.0570(18) 0.0272(19) -0.0018(17) -0.072(3)
F28 0.046(2) 0.171(4) 0.075(2) 0.007(2) 0.0089(17) -0.049(3)
F29 0.0343(18) 0.115(3) 0.077(2) 0.010(2) -0.0045(16) -0.001(2)
F30 0.0417(17) 0.0565(18) 0.0488(15) 0.0098(13) -0.0034(12) -0.0075(15)
F32 0.0582(19) 0.0384(16) 0.0464(14) -0.0069(12) -0.0034(13) -0.0158(15)
F33 0.090(2) 0.062(2) 0.0487(15) -0.0185(14) -0.0039(15) -0.0474(19)
F34 0.072(2) 0.096(2) 0.0476(15) -0.0103(15) -0.0230(15) -0.046(2)
F35 0.058(2) 0.068(2) 0.0548(16) -0.0018(15) -0.0305(15) -0.0101(17)
F36 0.064(2) 0.0403(16) 0.0407(13) -0.0023(12) -0.0251(13) -0.0119(15)
F38 0.058(2) 0.0462(17) 0.0526(16) -0.0048(13) -0.0128(14) -0.0082(16)
F39 0.095(3) 0.054(2) 0.0556(17) -0.0135(15) -0.0198(16) -0.0244(19)
F40 0.088(3) 0.087(2) 0.0660(19) -0.0112(17) -0.0376(18) -0.034(2)
F41 0.064(2) 0.076(2) 0.0700(19) -0.0062(16) -0.0360(17) -0.0103(19)
F42 0.065(2) 0.0425(17) 0.0529(15) -0.0025(13) -0.0250(14) -0.0085(15)
F44 0.082(2) 0.073(2) 0.0501(16) 0.0157(15) -0.0189(16) -0.041(2)
F45 0.119(4) 0.146(4) 0.065(2) 0.020(2) 0.012(2) -0.085(3)
F46 0.050(2) 0.154(4) 0.122(3) -0.008(3) 0.022(2) -0.043(3)
F47 0.041(2) 0.101(3) 0.128(3) 0.004(2) -0.022(2) -0.013(2)
F48 0.0474(19) 0.064(2) 0.0693(19) 0.0198(15) -0.0179(15) -0.0175(16)
F50 0.0392(17) 0.068(2) 0.0687(18) 0.0210(15) -0.0218(14) -0.0189(16)
F51 0.057(2) 0.114(3) 0.078(2) 0.0212(19) -0.0110(17) -0.055(2)
F52 0.112(3) 0.116(3) 0.0541(18) 0.0356(18) -0.0228(18) -0.083(3)
F53 0.106(3) 0.080(2) 0.0734(19) 0.0405(17) -0.057(2) -0.052(2)
F54 0.0470(19) 0.0509(18) 0.0707(17) 0.0192(14) -0.0304(14) -0.0204(16)
F56 0.075(2) 0.055(2) 0.0605(17) -0.0040(15) -0.0081(16) -0.0209(18)
F57 0.145(4) 0.120(3) 0.072(2) -0.037(2) -0.006(2) -0.074(3)
F58 0.175(5) 0.218(5) 0.0524(19) 0.016(2) -0.049(2) -0.139(4)
F59 0.104(3) 0.164(4) 0.090(2) 0.065(3) -0.071(2) -0.071(3)
F60 0.058(2) 0.069(2) 0.078(2) 0.0299(18) -0.0337(16) -0.0238(19)
F62 0.0573(19) 0.068(2) 0.0423(14) -0.0033(14) -0.0166(13) -0.0187(16)
F63 0.081(3) 0.101(3) 0.0676(19) 0.0178(18) -0.0476(18) -0.016(2)
F64 0.080(3) 0.055(2) 0.112(3) 0.0198(19) -0.044(2) 0.006(2)
F65 0.087(3) 0.0470(19) 0.084(2) -0.0150(17) -0.0163(19) -0.0047(18)
F66 0.087(2) 0.0520(19) 0.0482(15) -0.0015(13) -0.0281(15) -0.0191(18)
F68 0.0469(18) 0.0506(18) 0.0607(17) -0.0060(13) -0.0029(13) -0.0218(16)
F69 0.050(2) 0.078(2) 0.0704(19) -0.0166(17) 0.0068(15) -0.0164(19)
F70 0.047(2) 0.117(3) 0.0662(19) 0.0113(19) 0.0065(16) -0.037(2)
F71 0.070(2) 0.096(3) 0.083(2) 0.0269(19) -0.0214(17) -0.057(2)
F72 0.064(2) 0.054(2) 0.0725(18) 0.0027(15) -0.0208(16) -0.0308(17)
F101 0.0339(15) 0.0385(15) 0.0426(13) 0.0029(11) -0.0093(11) -0.0091(13)
F201 0.0371(16) 0.0484(17) 0.0496(14) 0.0064(12) -0.0117(12) -0.0090(14)
N1 0.026(2) 0.0254(19) 0.0314(17) 0.0016(14) -0.0037(15) -0.0073(17)
N2 0.031(2) 0.034(2) 0.0299(17) 0.0079(15) -0.0120(15) -0.0162(18)
N3 0.031(2) 0.035(2) 0.0297(17) -0.0005(15) -0.0056(15) -0.0153(18)
N4 0.032(2) 0.042(2) 0.0394(19) 0.0000(17) -0.0087(17) -0.013(2)
N5 0.036(2) 0.041(2) 0.0361(19) 0.0067(16) -0.0130(16) -0.0189(19)
N6 0.032(2) 0.040(2) 0.0340(18) 0.0043(16) -0.0070(16) -0.0122(19)
Li1 0.066(6) 0.042(5) 0.082(6) 0.010(4) -0.040(5) -0.002(5)
C301 0.235(7) 0.089(3) 0.338(9) 0.006(5) -0.169(7) -0.041(4)
C307 0.235(7) 0.089(3) 0.338(9) 0.006(5) -0.169(7) -0.041(4)
C302 0.235(7) 0.089(3) 0.338(9) 0.006(5) -0.169(7) -0.041(4)
C303 0.235(7) 0.089(3) 0.338(9) 0.006(5) -0.169(7) -0.041(4)
C304 0.235(7) 0.089(3) 0.338(9) 0.006(5) -0.169(7) -0.041(4)
C308 0.235(7) 0.089(3) 0.338(9) 0.006(5) -0.169(7) -0.041(4)
C305 0.235(7) 0.089(3) 0.338(9) 0.006(5) -0.169(7) -0.041(4)
C306 0.235(7) 0.089(3) 0.338(9) 0.006(5) -0.169(7) -0.041(4)

loop_
_atom_type_symbol
_atom_type_description
_atom_type_scat_dispersion_real
_atom_type_scat_dispersion_imag
_atom_type_scat_source
C C 0.0033 0.0016 'International Tables Vol C Tables 4.2.6.8 and 6.1.1.4'
H H 0.0000 0.0000 'International Tables Vol C Tables 4.2.6.8 and 6.1.1.4'
Al Al 0.0645 0.0514 'International Tables Vol C Tables 4.2.6.8 and 6.1.1.4'
F F 0.0171 0.0103 'International Tables Vol C Tables 4.2.6.8 and 6.1.1.4'
N N 0.0061 0.0033 'International Tables Vol C Tables 4.2.6.8 and 6.1.1.4'
Li Li -0.0003 0.0001 'International Tables Vol C Tables 4.2.6.8 and 6.1.1.4'

loop_
_geom_angle_atom_site_label_1
_geom_angle_atom_site_label_2
_geom_angle_atom_site_label_3
_geom_angle
C6 C1 C2 114.4(4)
C6 C1 N1 123.9(4)
C2 C1 N1 121.7(4)
F2 C2 C3 117.4(4)
F2 C2 C1 119.2(4)
C3 C2 C1 123.4(5)
F3 C3 C4 121.0(5)
F3 C3 C2 119.5(5)
C4 C3 C2 119.5(5)
C5 C4 F4 119.9(6)
C5 C4 C3 120.0(5)
F4 C4 C3 120.1(5)
F5 C5 C4 120.6(5)
F5 C5 C6 119.7(5)
C4 C5 C6 119.7(5)
F6 C6 C1 120.0(4)
F6 C6 C5 117.1(5)
C1 C6 C5 122.9(5)
C8 C7 C12 115.6(4)
C8 C7 N1 121.5(4)
C12 C7 N1 122.8(4)
F8 C8 C7 119.8(4)
F8 C8 C9 118.4(5)
C7 C8 C9 121.8(5)
F9 C9 C10 121.6(6)
F9 C9 C8 119.3(6)
C10 C9 C8 119.2(6)
C9 C10 C11 121.4(5)
C9 C10 F10 118.9(7)
C11 C10 F10 119.7(7)
F11 C11 C10 121.1(6)
F11 C11 C12 120.7(6)
C10 C11 C12 118.2(6)
F12 C12 C11 117.6(5)
F12 C12 C7 118.5(4)
C11 C12 C7 123.7(5)
C14 C13 C18 116.6(4)
C14 C13 N2 121.6(4)
C18 C13 N2 121.8(4)
F14 C14 C13 119.9(4)
F14 C14 C15 118.4(4)
C13 C14 C15 121.6(4)
F15 C15 C16 121.2(4)
F15 C15 C14 119.7(5)
C16 C15 C14 119.2(5)
C17 C16 C15 121.2(4)
C17 C16 F16 119.9(5)
C15 C16 F16 118.9(5)
C16 C17 F17 121.3(4)
C16 C17 C18 119.5(4)
F17 C17 C18 119.1(5)
F18 C18 C17 118.6(4)
F18 C18 C13 119.5(4)
C17 C18 C13 121.9(4)
C20 C19 C24 114.8(4)
C20 C19 N2 122.0(4)
C24 C19 N2 123.2(4)
F20 C20 C19 119.1(4)
F20 C20 C21 117.9(5)
C19 C20 C21 122.9(5)
F21 C21 C22 120.8(5)
F21 C21 C20 119.6(6)
C22 C21 C20 119.6(6)
C23 C22 F22 120.7(6)
C23 C22 C21 120.0(5)
F22 C22 C21 119.3(6)
C22 C23 F23 121.7(5)
C22 C23 C24 120.3(5)
F23 C23 C24 118.0(6)
F24 C24 C23 118.2(5)
F24 C24 C19 119.6(4)
C23 C24 C19 122.2(5)
C30 C25 C26 115.1(4)
C30 C25 N3 123.2(4)
C26 C25 N3 121.7(4)
F26 C26 C27 118.7(4)
F26 C26 C25 119.0(4)
C27 C26 C25 122.4(5)
C28 C27 F27 119.6(5)
C28 C27 C26 120.6(5)
F27 C27 C26 119.8(5)
C27 C28 F28 121.7(6)
C27 C28 C29 119.7(5)
F28 C28 C29 118.6(6)
F29 C29 C30 121.1(5)
F29 C29 C28 120.0(5)
C30 C29 C28 118.8(5)
F30 C30 C29 117.7(4)
F30 C30 C25 119.0(4)
C29 C30 C25 123.3(5)
C36 C31 C32 115.1(4)
C36 C31 N3 123.3(4)
C32 C31 N3 121.5(4)
F32 C32 C33 117.6(4)
F32 C32 C31 119.6(4)
C33 C32 C31 122.7(5)
F33 C33 C34 120.5(4)
F33 C33 C32 120.1(5)
C34 C33 C32 119.4(4)
F34 C34 C35 119.9(5)
F34 C34 C33 119.4(5)
C35 C34 C33 120.7(4)
F35 C35 C34 120.4(4)
F35 C35 C36 120.4(4)
C34 C35 C36 119.0(5)
F36 C36 C31 120.6(4)
F36 C36 C35 116.4(4)
C31 C36 C35 123.0(4)
C42 C37 C38 114.6(4)
C42 C37 N4 123.6(4)
C38 C37 N4 121.8(4)
F38 C38 C39 117.5(4)
F38 C38 C37 119.2(4)
C39 C38 C37 123.3(5)
F39 C39 C40 120.4(5)
F39 C39 C38 120.6(5)
C40 C39 C38 119.0(5)
F40 C40 C41 120.3(5)
F40 C40 C39 119.6(5)
C41 C40 C39 120.1(5)
F41 C41 C40 119.5(5)
F41 C41 C42 120.6(5)
C40 C41 C42 119.9(5)
F42 C42 C41 116.7(4)
F42 C42 C37 120.1(4)
C41 C42 C37 123.1(5)
C48 C43 C44 114.6(5)
C48 C43 N4 122.1(4)
C44 C43 N4 123.3(5)
F44 C44 C45 119.0(5)
F44 C44 C43 118.4(5)
C45 C44 C43 122.6(5)
F45 C45 C46 122.1(6)
F45 C45 C44 118.7(6)
C46 C45 C44 119.0(5)
C47 C46 F46 120.9(6)
C47 C46 C45 120.4(6)
F46 C46 C45 118.7(6)
F47 C47 C48 120.4(5)
F47 C47 C46 119.7(6)
C48 C47 C46 119.9(6)
F48 C48 C47 117.8(5)
F48 C48 C43 118.7(4)
C47 C48 C43 123.5(5)
C50 C49 C54 115.6(4)
C50 C49 N5 122.3(4)
C54 C49 N5 122.0(4)
F50 C50 C51 117.1(5)
F50 C50 C49 119.6(4)
C51 C50 C49 123.2(5)
F51 C51 C52 119.7(5)
F51 C51 C50 120.6(5)
C52 C51 C50 119.7(5)
F52 C52 C51 121.0(6)
F52 C52 C53 119.5(5)
C51 C52 C53 119.5(5)
F53 C53 C52 120.6(5)
F53 C53 C54 119.0(5)
C52 C53 C54 120.4(5)
F54 C54 C53 118.4(4)
F54 C54 C49 120.2(4)
C53 C54 C49 121.4(5)
C56 C55 C60 116.5(5)
C56 C55 N5 121.1(4)
C60 C55 N5 122.4(5)
F56 C56 C55 119.3(4)
F56 C56 C57 117.5(5)
C55 C56 C57 123.3(6)
F57 C57 C58 120.8(6)
F57 C57 C56 121.4(6)
C58 C57 C56 117.8(6)
C59 C58 F58 121.1(7)
C59 C58 C57 120.2(5)
F58 C58 C57 118.6(8)
C58 C59 F59 120.6(6)
C58 C59 C60 120.2(6)
F59 C59 C60 119.2(7)
F60 C60 C55 119.7(4)
F60 C60 C59 118.4(5)
C55 C60 C59 121.9(6)
C66 C61 C62 115.1(4)
C66 C61 N6 123.8(4)
C62 C61 N6 121.1(4)
F62 C62 C63 118.6(4)
F62 C62 C61 118.6(4)
C63 C62 C61 122.8(4)
F63 C63 C64 120.0(5)
F63 C63 C62 119.9(5)
C64 C63 C62 120.1(5)
F64 C64 C63 120.5(5)
F64 C64 C65 120.1(5)
C63 C64 C65 119.5(5)
F65 C65 C64 120.0(5)
F65 C65 C66 120.4(5)
C64 C65 C66 119.6(5)
F66 C66 C61 119.3(4)
F66 C66 C65 117.8(4)
C61 C66 C65 122.9(4)
C68 C67 C72 115.1(4)
C68 C67 N6 122.0(5)
C72 C67 N6 122.9(4)
F68 C68 C69 118.6(5)
F68 C68 C67 118.4(4)
C69 C68 C67 123.0(5)
F69 C69 C68 120.0(5)
F69 C69 C70 120.1(5)
C68 C69 C70 119.9(5)
F70 C70 C71 121.7(6)
F70 C70 C69 119.4(5)
C71 C70 C69 118.9(5)
F71 C71 C70 119.7(5)
F71 C71 C72 119.6(5)
C70 C71 C72 120.7(5)
F72 C72 C71 117.7(5)
F72 C72 C67 120.0(4)
C71 C72 C67 122.3(5)
C101 C100 C113 118.9(4)
C101 C100 C107 120.6(4)
C113 C100 C107 120.4(4)
C102 C101 C106 120.0
C102 C101 C100 119.1(3)
C106 C101 C100 120.8(3)
C103 C102 C101 120.0
C103 C102 H102 120.0
C101 C102 H102 120.0
C102 C103 C104 120.0
C102 C103 H103 120.0
C104 C103 H103 120.0
C103 C104 C105 120.0
C103 C104 H104 120.0
C105 C104 H104 120.0
C106 C105 C104 120.0
C106 C105 H105 120.0
C104 C105 H105 120.0
C105 C106 C101 120.0
C105 C106 H106 120.0
C101 C106 H106 120.0
C108 C107 C112 120.0
C108 C107 C100 119.8(3)
C112 C107 C100 120.2(3)
C109 C108 C107 120.0
C109 C108 H108 120.0
C107 C108 H108 120.0
C108 C109 C110 120.0
C108 C109 H109 120.0
C110 C109 H109 120.0
C111 C110 C109 120.0
C111 C110 H110 120.0
C109 C110 H110 120.0
C110 C111 C112 120.0
C110 C111 H111 120.0
C112 C111 H111 120.0
C111 C112 C107 120.0
C111 C112 H112 120.0
C107 C112 H112 120.0
C114 C113 C118 120.0
C114 C113 C100 121.6(3)
C118 C113 C100 118.4(3)
C113 C114 C115 120.0
C113 C114 H114 120.0
C115 C114 H114 120.0
C116 C115 C114 120.0
C116 C115 H115 120.0
C114 C115 H115 120.0
C115 C116 C117 120.0
C115 C116 H116 120.0
C117 C116 H116 120.0
C118 C117 C116 120.0
C118 C117 H117 120.0
C116 C117 H117 120.0
C117 C118 C113 120.0
C117 C118 H118 120.0
C113 C118 H118 120.0
C202 C201 C206 120.0
C202 C201 C207 122.6(5)
C206 C201 C207 117.1(5)
C201 C202 C203 120.0
C201 C202 H202 120.0
C203 C202 H202 120.0
C202 C203 C204 120.0
C202 C203 H203 120.0
C204 C203 H203 120.0
C205 C204 C203 120.0
C205 C204 H204 120.0
C203 C204 H204 120.0
C204 C205 C206 120.0
C204 C205 H205 120.0
C206 C205 H205 120.0
C205 C206 C201 120.0
C205 C206 H206 120.0
C201 C206 H206 120.0
C201 C207 H20A 109.5
C201 C207 H20B 109.5
H20A C207 H20B 109.5
C201 C207 H20C 109.5
H20A C207 H20C 109.5
H20B C207 H20C 109.5
F101 Al1 N3 103.57(14)
F101 Al1 N2 114.48(15)
N3 Al1 N2 102.24(16)
F101 Al1 N1 99.83(15)
N3 Al1 N1 123.30(16)
N2 Al1 N1 113.51(15)
F201 Al2 N5 112.48(16)
F201 Al2 N6 100.55(16)
N5 Al2 N6 115.61(17)
F201 Al2 N4 102.66(15)
N5 Al2 N4 102.41(17)
N6 Al2 N4 122.56(17)
F201 Al2 Li1 22.4(2)
N5 Al2 Li1 94.7(2)
N6 Al2 Li1 121.9(2)
N4 Al2 Li1 94.2(2)
C24 F24 Li1 149.6(4)
C36 F36 Li1 129.2(4)
C42 F42 Li1 134.6(4)
C54 F54 Li1 156.3(3)
Al1 F101 Li1 139.5(4)
Al2 F201 Li1 136.5(4)
C1 N1 C7 111.7(3)
C1 N1 Al1 120.1(3)
C7 N1 Al1 128.2(3)
C19 N2 C13 112.5(4)
C19 N2 Al1 122.2(3)
C13 N2 Al1 125.2(3)
C25 N3 C31 110.4(3)
C25 N3 Al1 124.5(3)
C31 N3 Al1 125.1(3)
C43 N4 C37 112.1(3)
C43 N4 Al2 123.0(3)
C37 N4 Al2 124.7(3)
C49 N5 C55 110.4(4)
C49 N5 Al2 122.3(3)
C55 N5 Al2 127.2(3)
C61 N6 C67 112.2(3)
C61 N6 Al2 128.5(3)
C67 N6 Al2 119.2(3)
F101 Li1 F201 176.8(6)
F101 Li1 F24 88.7(4)
F201 Li1 F24 93.0(5)
F101 Li1 F42 100.6(4)
F201 Li1 F42 82.0(4)
F24 Li1 F42 96.3(4)
F101 Li1 F54 89.6(4)
F201 Li1 F54 89.4(4)
F24 Li1 F54 168.3(5)
F42 Li1 F54 72.7(3)
F101 Li1 F36 80.2(4)
F201 Li1 F36 97.4(4)
F24 Li1 F36 78.4(4)
F42 Li1 F36 174.5(6)
F54 Li1 F36 112.8(4)
F101 Li1 Al2 157.8(6)
F201 Li1 Al2 21.1(2)
F24 Li1 Al2 113.4(4)
F42 Li1 Al2 75.3(3)
F54 Li1 Al2 68.3(2)
F36 Li1 Al2 106.0(3)
C302 C301 C306 120.0
C302 C301 C308 123.1(6)
C306 C301 C308 116.8(6)
C302 C301 H301 120.0
C306 C301 H301 120.0
C304 C307 H30A 109.5
C304 C307 H30B 109.5
H30A C307 H30B 109.5
C304 C307 H30C 109.5
H30A C307 H30C 109.5
H30B C307 H30C 109.5
C303 C302 C301 120.0
C303 C302 H302 120.0
C301 C302 H302 120.0
C304 C303 C302 120.0
C304 C303 H303 120.0
C302 C303 H303 120.0
C303 C304 C305 120.0
C303 C304 C307 123.8(5)
C305 C304 C307 115.8(5)
C303 C304 H304 120.0
C305 C304 H304 120.0
C301 C308 H30D 109.5
C301 C308 H30E 109.5
H30D C308 H30E 109.5
C301 C308 H30F 109.5
H30D C308 H30F 109.5
H30E C308 H30F 109.5
C306 C305 C304 120.0
C306 C305 H305 120.0
C304 C305 H305 120.0
C305 C306 C301 120.0
C305 C306 H306 120.0
C301 C306 H306 120.0

loop_
_geom_bond_atom_site_label_1
_geom_bond_atom_site_label_2
_geom_bond_distance
C1 C6 1.383(6)
C1 C2 1.384(6)
C1 N1 1.421(5)
C2 F2 1.349(5)
C2 C3 1.374(6)
C3 F3 1.358(6)
C3 C4 1.358(8)
C4 C5 1.349(7)
C4 F4 1.351(5)
C5 F5 1.340(6)
C5 C6 1.386(6)
C6 F6 1.348(5)
C7 C8 1.383(6)
C7 C12 1.384(7)
C7 N1 1.431(5)
C8 F8 1.330(6)
C8 C9 1.391(7)
C9 F9 1.346(7)
C9 C10 1.355(9)
C10 C11 1.362(9)
C10 F10 1.364(6)
C11 F11 1.349(7)
C11 C12 1.368(8)
C12 F12 1.364(6)
C13 C14 1.380(6)
C13 C18 1.382(6)
C13 N2 1.431(5)
C14 F14 1.348(5)
C14 C15 1.391(6)
C15 F15 1.341(5)
C15 C16 1.356(7)
C16 C17 1.345(7)
C16 F16 1.363(5)
C17 F17 1.355(5)
C17 C18 1.382(6)
C18 F18 1.352(5)
C19 C20 1.382(7)
C19 C24 1.392(6)
C19 N2 1.414(5)
C20 F20 1.338(6)
C20 C21 1.388(7)
C21 F21 1.332(7)
C21 C22 1.360(8)
C22 C23 1.339(8)
C22 F22 1.354(6)
C23 F23 1.354(6)
C23 C24 1.391(7)
C24 F24 1.342(5)
C25 C30 1.381(6)
C25 C26 1.399(6)
C25 N3 1.426(6)
C26 F26 1.350(6)
C26 C27 1.358(7)
C27 C28 1.345(8)
C27 F27 1.358(6)
C28 F28 1.350(6)
C28 C29 1.391(8)
C29 F29 1.344(6)
C29 C30 1.362(7)
C30 F30 1.358(5)
C31 C36 1.380(6)
C31 C32 1.397(6)
C31 N3 1.427(5)
C32 F32 1.347(5)
C32 C33 1.383(7)
C33 F33 1.347(5)
C33 C34 1.362(7)
C34 F34 1.351(5)
C34 C35 1.360(7)
C35 F35 1.330(5)
C35 C36 1.396(6)
C36 F36 1.353(5)
C37 C42 1.390(6)
C37 C38 1.396(7)
C37 N4 1.425(6)
C38 F38 1.351(5)
C38 C39 1.374(7)
C39 F39 1.339(5)
C39 C40 1.373(7)
C40 F40 1.352(6)
C40 C41 1.363(7)
C41 F41 1.333(5)
C41 C42 1.367(7)
C42 F42 1.355(5)
C43 C48 1.390(7)
C43 C44 1.393(6)
C43 N4 1.419(6)
C44 F44 1.358(6)
C44 C45 1.384(8)
C45 F45 1.339(6)
C45 C46 1.361(9)
C46 C47 1.356(8)
C46 F46 1.360(7)
C47 F47 1.351(6)
C47 C48 1.353(8)
C48 F48 1.339(5)
C49 C50 1.376(7)
C49 C54 1.386(6)
C49 N5 1.435(6)
C50 F50 1.351(5)
C50 C51 1.367(7)
C51 F51 1.342(6)
C51 C52 1.359(7)
C52 F52 1.357(6)
C52 C53 1.361(8)
C53 F53 1.354(5)
C53 C54 1.382(7)
C54 F54 1.347(5)
C55 C56 1.361(7)
C55 C60 1.372(7)
C55 N5 1.442(5)
C56 F56 1.351(6)
C56 C57 1.383(7)
C57 F57 1.337(7)
C57 C58 1.383(10)
C58 C59 1.346(9)
C58 F58 1.358(6)
C59 F59 1.351(7)
C59 C60 1.373(8)
C60 F60 1.347(6)
C61 C66 1.372(6)
C61 C62 1.385(6)
C61 N6 1.424(6)
C62 F62 1.343(5)
C62 C63 1.369(7)
C63 F63 1.351(5)
C63 C64 1.357(7)
C64 F64 1.356(6)
C64 C65 1.360(7)
C65 F65 1.349(6)
C65 C66 1.382(7)
C66 F66 1.358(5)
C67 C68 1.376(6)
C67 C72 1.394(7)
C67 N6 1.426(6)
C68 F68 1.348(5)
C68 C69 1.374(7)
C69 F69 1.358(6)
C69 C70 1.377(8)
C70 F70 1.335(6)
C70 C71 1.351(8)
C71 F71 1.351(6)
C71 C72 1.378(7)
C72 F72 1.351(6)
C100 C101 1.442(6)
C100 C113 1.443(5)
C100 C107 1.463(5)
C101 C102 1.3900
C101 C106 1.3900
C102 C103 1.3900
C102 H102 0.9500
C103 C104 1.3900
C103 H103 0.9500
C104 C105 1.3900
C104 H104 0.9500
C105 C106 1.3900
C105 H105 0.9500
C106 H106 0.9500
C107 C108 1.3900
C107 C112 1.3900
C108 C109 1.3900
C108 H108 0.9500
C109 C110 1.3900
C109 H109 0.9500
C110 C111 1.3900
C110 H110 0.9500
C111 C112 1.3900
C111 H111 0.9500
C112 H112 0.9500
C113 C114 1.3900
C113 C118 1.3900
C114 C115 1.3900
C114 H114 0.9500
C115 C116 1.3900
C115 H115 0.9500
C116 C117 1.3900
C116 H116 0.9500
C117 C118 1.3900
C117 H117 0.9500
C118 H118 0.9500
C201 C202 1.3900
C201 C206 1.3900
C201 C207 1.433(9)
C202 C203 1.3900
C202 H202 0.9500
C203 C204 1.3900
C203 H203 0.9500
C204 C205 1.3900
C204 H204 0.9500
C205 C206 1.3900
C205 H205 0.9500
C206 H206 0.9500
C207 H20A 0.9800
C207 H20B 0.9800
C207 H20C 0.9800
Al1 F101 1.714(3)
Al1 N3 1.857(3)
Al1 N2 1.859(4)
Al1 N1 1.862(3)
Al2 F201 1.710(3)
Al2 N5 1.859(4)
Al2 N6 1.861(4)
Al2 N4 1.865(4)
Al2 Li1 3.269(9)
F24 Li1 2.185(12)
F36 Li1 2.392(10)
F42 Li1 2.280(10)
F54 Li1 2.287(12)
F101 Li1 1.793(9)
F201 Li1 1.809(9)
C301 C302 1.3900
C301 C306 1.3900
C301 C308 1.502(8)
C301 H301 0.9500
C307 C304 1.495(8)
C307 H30A 0.9800
C307 H30B 0.9800
C307 H30C 0.9800
C302 C303 1.3900
C302 H302 0.9500
C303 C304 1.3900
C303 H303 0.9500
C304 C305 1.3900
C304 H304 0.9500
C308 H30D 0.9800
C308 H30E 0.9800
C308 H30F 0.9800
C305 C306 1.3900
C305 H305 0.9500
C306 H306 0.9500

loop_
_geom_torsion_atom_site_label_1
_geom_torsion_atom_site_label_2
_geom_torsion_atom_site_label_3
_geom_torsion_atom_site_label_4
_geom_torsion
C6 C1 C2 F2 179.4(4)
N1 C1 C2 F2 -2.1(6)
C6 C1 C2 C3 -0.5(6)
N1 C1 C2 C3 178.0(4)
F2 C2 C3 F3 2.3(6)
C1 C2 C3 F3 -177.8(4)
F2 C2 C3 C4 -178.5(4)
C1 C2 C3 C4 1.4(7)
F3 C3 C4 C5 178.2(4)
C2 C3 C4 C5 -1.0(7)
F3 C3 C4 F4 -0.4(7)
C2 C3 C4 F4 -179.6(4)
F4 C4 C5 F5 -1.5(7)
C3 C4 C5 F5 179.9(4)
F4 C4 C5 C6 178.3(4)
C3 C4 C5 C6 -0.3(7)
C2 C1 C6 F6 177.9(4)
N1 C1 C6 F6 -0.5(6)
C2 C1 C6 C5 -0.8(6)
N1 C1 C6 C5 -179.2(4)
F5 C5 C6 F6 2.3(6)
C4 C5 C6 F6 -177.6(4)
F5 C5 C6 C1 -178.9(4)
C4 C5 C6 C1 1.2(7)
C12 C7 C8 F8 -178.7(5)
N1 C7 C8 F8 0.4(7)
C12 C7 C8 C9 0.7(7)
N1 C7 C8 C9 179.8(5)
F8 C8 C9 F9 -1.5(8)
C7 C8 C9 F9 179.1(5)
F8 C8 C9 C10 179.9(5)
C7 C8 C9 C10 0.5(9)
F9 C9 C10 C11 179.8(6)
C8 C9 C10 C11 -1.7(10)
F9 C9 C10 F10 0.5(9)
C8 C9 C10 F10 179.0(5)
C9 C10 C11 F11 -178.1(6)
F10 C10 C11 F11 1.2(9)
C9 C10 C11 C12 1.6(10)
F10 C10 C11 C12 -179.1(5)
F11 C11 C12 F12 4.5(8)
C10 C11 C12 F12 -175.1(5)
F11 C11 C12 C7 179.3(5)
C10 C11 C12 C7 -0.4(9)
C8 C7 C12 F12 174.0(4)
N1 C7 C12 F12 -5.2(7)
C8 C7 C12 C11 -0.7(8)
N1 C7 C12 C11 -179.9(5)
C18 C13 C14 F14 178.6(4)
N2 C13 C14 F14 -1.3(7)
C18 C13 C14 C15 -1.7(7)
N2 C13 C14 C15 178.4(4)
F14 C14 C15 F15 -0.3(7)
C13 C14 C15 F15 -180.0(5)
F14 C14 C15 C16 179.5(4)
C13 C14 C15 C16 -0.2(8)
F15 C15 C16 C17 -178.6(5)
C14 C15 C16 C17 1.6(8)
F15 C15 C16 F16 -0.9(7)
C14 C15 C16 F16 179.3(4)
C15 C16 C17 F17 178.9(5)
F16 C16 C17 F17 1.3(8)
C15 C16 C17 C18 -1.1(8)
F16 C16 C17 C18 -178.7(4)
C16 C17 C18 F18 178.6(5)
F17 C17 C18 F18 -1.4(7)
C16 C17 C18 C13 -0.9(8)
F17 C17 C18 C13 179.1(4)
C14 C13 C18 F18 -177.3(4)
N2 C13 C18 F18 2.7(7)
C14 C13 C18 C17 2.2(7)
N2 C13 C18 C17 -177.8(4)
C24 C19 C20 F20 -178.1(4)
N2 C19 C20 F20 -0.2(7)
C24 C19 C20 C21 -0.7(7)
N2 C19 C20 C21 177.3(5)
F20 C20 C21 F21 -1.7(8)
C19 C20 C21 F21 -179.2(5)
F20 C20 C21 C22 175.8(5)
C19 C20 C21 C22 -1.7(9)
F21 C21 C22 C23 178.8(5)
C20 C21 C22 C23 1.4(9)
F21 C21 C22 F22 0.6(9)
C20 C21 C22 F22 -176.8(5)
F22 C22 C23 F23 -1.9(9)
C21 C22 C23 F23 179.9(5)
F22 C22 C23 C24 179.5(5)
C21 C22 C23 C24 1.3(9)
C22 C23 C24 F24 175.1(5)
F23 C23 C24 F24 -3.6(7)
C22 C23 C24 C19 -3.9(8)
F23 C23 C24 C19 177.5(4)
C20 C19 C24 F24 -175.5(4)
N2 C19 C24 F24 6.5(6)
C20 C19 C24 C23 3.4(7)
N2 C19 C24 C23 -174.5(4)
C30 C25 C26 F26 -179.7(4)
N3 C25 C26 F26 1.0(7)
C30 C25 C26 C27 0.5(7)
N3 C25 C26 C27 -178.8(4)
F26 C26 C27 C28 -180.0(5)
C25 C26 C27 C28 -0.2(8)
F26 C26 C27 F27 0.5(7)
C25 C26 C27 F27 -179.7(4)
F27 C27 C28 F28 -1.3(9)
C26 C27 C28 F28 179.2(5)
F27 C27 C28 C29 -179.4(5)
C26 C27 C28 C29 1.0(9)
C27 C28 C29 F29 178.3(5)
F28 C28 C29 F29 0.2(9)
C27 C28 C29 C30 -2.3(9)
F28 C28 C29 C30 179.5(5)
F29 C29 C30 F30 -0.8(8)
C28 C29 C30 F30 179.8(5)
F29 C29 C30 C25 -177.9(5)
C28 C29 C30 C25 2.8(9)
C26 C25 C30 F30 -178.9(4)
N3 C25 C30 F30 0.5(7)
C26 C25 C30 C29 -1.9(7)
N3 C25 C30 C29 177.5(5)
C36 C31 C32 F32 177.1(4)
N3 C31 C32 F32 0.1(6)
C36 C31 C32 C33 -0.3(7)
N3 C31 C32 C33 -177.3(4)
F32 C32 C33 F33 1.7(7)
C31 C32 C33 F33 179.1(4)
F32 C32 C33 C34 -176.9(4)
C31 C32 C33 C34 0.5(7)
F33 C33 C34 F34 0.1(7)
C32 C33 C34 F34 178.7(4)
F33 C33 C34 C35 -179.4(4)
C32 C33 C34 C35 -0.8(7)
F34 C34 C35 F35 -3.8(7)
C33 C34 C35 F35 175.8(4)
F34 C34 C35 C36 -178.7(4)
C33 C34 C35 C36 0.9(8)
C32 C31 C36 F36 -177.0(4)
N3 C31 C36 F36 -0.1(7)
C32 C31 C36 C35 0.4(7)
N3 C31 C36 C35 177.3(4)
F35 C35 C36 F36 1.9(7)
C34 C35 C36 F36 176.8(4)
F35 C35 C36 C31 -175.5(4)
C34 C35 C36 C31 -0.7(8)
C42 C37 C38 F38 -176.9(4)
N4 C37 C38 F38 0.4(7)
C42 C37 C38 C39 1.4(7)
N4 C37 C38 C39 178.7(4)
F38 C38 C39 F39 -1.4(7)
C37 C38 C39 F39 -179.8(4)
F38 C38 C39 C40 178.0(4)
C37 C38 C39 C40 -0.4(8)
F39 C39 C40 F40 -0.9(8)
C38 C39 C40 F40 179.6(5)
F39 C39 C40 C41 179.4(5)
C38 C39 C40 C41 0.0(8)
F40 C40 C41 F41 2.6(8)
C39 C40 C41 F41 -177.8(5)
F40 C40 C41 C42 179.5(5)
C39 C40 C41 C42 -0.8(8)
F41 C41 C42 F42 2.0(7)
C40 C41 C42 F42 -174.9(4)
F41 C41 C42 C37 179.0(4)
C40 C41 C42 C37 2.1(8)
C38 C37 C42 F42 174.6(4)
N4 C37 C42 F42 -2.7(7)
C38 C37 C42 C41 -2.3(7)
N4 C37 C42 C41 -179.6(5)
C48 C43 C44 F44 177.5(4)
N4 C43 C44 F44 -0.6(7)
C48 C43 C44 C45 -2.1(8)
N4 C43 C44 C45 179.8(5)
F44 C44 C45 F45 -0.3(8)
C43 C44 C45 F45 179.3(5)
F44 C44 C45 C46 -176.3(5)
C43 C44 C45 C46 3.3(9)
F45 C45 C46 C47 -177.6(6)
C44 C45 C46 C47 -1.7(10)
F45 C45 C46 F46 1.8(10)
C44 C45 C46 F46 177.6(6)
F46 C46 C47 F47 0.8(10)
C45 C46 C47 F47 -179.9(6)
F46 C46 C47 C48 179.8(6)
C45 C46 C47 C48 -0.9(10)
F47 C47 C48 F48 0.7(9)
C46 C47 C48 F48 -178.3(5)
F47 C47 C48 C43 -178.9(5)
C46 C47 C48 C43 2.2(10)
C44 C43 C48 F48 179.8(4)
N4 C43 C48 F48 -2.0(8)
C44 C43 C48 C47 -0.7(8)
N4 C43 C48 C47 177.5(5)
C54 C49 C50 F50 179.3(4)
N5 C49 C50 F50 2.0(7)
C54 C49 C50 C51 2.6(7)
N5 C49 C50 C51 -174.7(5)
F50 C50 C51 F51 2.2(8)
C49 C50 C51 F51 179.0(5)
F50 C50 C51 C52 -177.3(5)
C49 C50 C51 C52 -0.5(8)
F51 C51 C52 F52 -1.2(8)
C50 C51 C52 F52 178.3(5)
F51 C51 C52 C53 -179.5(5)
C50 C51 C52 C53 0.1(8)
F52 C52 C53 F53 1.8(8)
C51 C52 C53 F53 -180.0(5)
F52 C52 C53 C54 179.9(5)
C51 C52 C53 C54 -1.9(8)
F53 C53 C54 F54 3.0(7)
C52 C53 C54 F54 -175.2(5)
F53 C53 C54 C49 -177.7(4)
C52 C53 C54 C49 4.2(8)
C50 C49 C54 F54 174.9(4)
N5 C49 C54 F54 -7.7(7)
C50 C49 C54 C53 -4.4(7)
N5 C49 C54 C53 173.0(4)
C60 C55 C56 F56 -178.6(4)
N5 C55 C56 F56 -0.6(7)
C60 C55 C56 C57 1.0(8)
N5 C55 C56 C57 178.9(5)
F56 C56 C57 F57 -0.4(8)
C55 C56 C57 F57 180.0(5)
F56 C56 C57 C58 179.7(5)
C55 C56 C57 C58 0.1(9)
F57 C57 C58 C59 179.1(6)
C56 C57 C58 C59 -1.0(10)
F57 C57 C58 F58 0.9(9)
C56 C57 C58 F58 -179.2(5)
F58 C58 C59 F59 -0.5(10)
C57 C58 C59 F59 -178.7(5)
F58 C58 C59 C60 179.0(5)
C57 C58 C59 C60 0.8(10)
C56 C55 C60 F60 176.8(5)
N5 C55 C60 F60 -1.1(8)
C56 C55 C60 C59 -1.3(8)
N5 C55 C60 C59 -179.2(5)
C58 C59 C60 F60 -177.7(6)
F59 C59 C60 F60 1.7(8)
C58 C59 C60 C55 0.4(9)
F59 C59 C60 C55 179.8(5)
C66 C61 C62 F62 179.5(4)
N6 C61 C62 F62 -1.4(7)
C66 C61 C62 C63 -1.0(7)
N6 C61 C62 C63 178.1(5)
F62 C62 C63 F63 1.2(8)
C61 C62 C63 F63 -178.3(5)
F62 C62 C63 C64 178.1(5)
C61 C62 C63 C64 -1.4(9)
F63 C63 C64 F64 -1.9(9)
C62 C63 C64 F64 -178.9(5)
F63 C63 C64 C65 179.4(5)
C62 C63 C64 C65 2.4(9)
F64 C64 C65 F65 1.2(9)
C63 C64 C65 F65 179.9(5)
F64 C64 C65 C66 -179.7(5)
C63 C64 C65 C66 -1.0(9)
C62 C61 C66 F66 -176.7(5)
N6 C61 C66 F66 4.1(7)
C62 C61 C66 C65 2.4(8)
N6 C61 C66 C65 -176.7(5)
F65 C65 C66 F66 -3.3(8)
C64 C65 C66 F66 177.7(5)
F65 C65 C66 C61 177.5(5)
C64 C65 C66 C61 -1.5(9)
C72 C67 C68 F68 -177.8(4)
N6 C67 C68 F68 2.5(6)
C72 C67 C68 C69 2.7(7)
N6 C67 C68 C69 -177.1(4)
F68 C68 C69 F69 -0.8(7)
C67 C68 C69 F69 178.8(4)
F68 C68 C69 C70 177.1(4)
C67 C68 C69 C70 -3.3(7)
F69 C69 C70 F70 -1.8(7)
C68 C69 C70 F70 -179.7(4)
F69 C69 C70 C71 179.6(4)
C68 C69 C70 C71 1.7(7)
F70 C70 C71 F71 1.9(7)
C69 C70 C71 F71 -179.6(4)
F70 C70 C71 C72 -178.3(4)
C69 C70 C71 C72 0.2(8)
F71 C71 C72 F72 -0.6(7)
C70 C71 C72 F72 179.5(4)
F71 C71 C72 C67 179.1(4)
C70 C71 C72 C67 -0.7(7)
C68 C67 C72 F72 179.0(4)
N6 C67 C72 F72 -1.2(6)
C68 C67 C72 C71 -0.7(6)
N6 C67 C72 C71 179.1(4)
C113 C100 C101 C102 -35.6(5)
C107 C100 C101 C102 145.8(3)
C113 C100 C101 C106 140.2(3)
C107 C100 C101 C106 -38.3(5)
C106 C101 C102 C103 0.0
C100 C101 C102 C103 175.9(4)
C101 C102 C103 C104 0.0
C102 C103 C104 C105 0.0
C103 C104 C105 C106 0.0
C104 C105 C106 C101 0.0
C102 C101 C106 C105 0.0
C100 C101 C106 C105 -175.8(4)
C101 C100 C107 C108 -26.9(5)
C113 C100 C107 C108 154.6(3)
C101 C100 C107 C112 154.0(3)
C113 C100 C107 C112 -24.5(5)
C112 C107 C108 C109 0.0
C100 C107 C108 C109 -179.1(4)
C107 C108 C109 C110 0.0
C108 C109 C110 C111 0.0
C109 C110 C111 C112 0.0
C110 C111 C112 C107 0.0
C108 C107 C112 C111 0.0
C100 C107 C112 C111 179.1(4)
C101 C100 C113 C114 146.0(3)
C107 C100 C113 C114 -35.4(5)
C101 C100 C113 C118 -35.8(5)
C107 C100 C113 C118 142.7(3)
C118 C113 C114 C115 0.0
C100 C113 C114 C115 178.1(4)
C113 C114 C115 C116 0.0
C114 C115 C116 C117 0.0
C115 C116 C117 C118 0.0
C116 C117 C118 C113 0.0
C114 C113 C118 C117 0.0
C100 C113 C118 C117 -178.1(4)
C206 C201 C202 C203 0.0
C207 C201 C202 C203 173.8(6)
C201 C202 C203 C204 0.0
C202 C203 C204 C205 0.0
C203 C204 C205 C206 0.0
C204 C205 C206 C201 0.0
C202 C201 C206 C205 0.0
C207 C201 C206 C205 -174.1(6)
C23 C24 F24 Li1 111.5(7)
C19 C24 F24 Li1 -69.5(8)
C31 C36 F36 Li1 -75.5(6)
C35 C36 F36 Li1 107.0(5)
C41 C42 F42 Li1 -112.5(5)
C37 C42 F42 Li1 70.4(7)
C53 C54 F54 Li1 -145.4(8)
C49 C54 F54 Li1 35.3(11)
N3 Al1 F101 Li1 -75.0(5)
N2 Al1 F101 Li1 35.5(5)
N1 Al1 F101 Li1 157.1(5)
N5 Al2 F201 Li1 -39.7(5)
N6 Al2 F201 Li1 -163.2(5)
N4 Al2 F201 Li1 69.7(5)
C6 C1 N1 C7 -43.9(5)
C2 C1 N1 C7 137.9(4)
C6 C1 N1 Al1 133.4(4)
C2 C1 N1 Al1 -44.9(5)
C8 C7 N1 C1 -64.5(6)
C12 C7 N1 C1 114.6(5)
C8 C7 N1 Al1 118.5(4)
C12 C7 N1 Al1 -62.4(6)
F101 Al1 N1 C1 -25.3(3)
N3 Al1 N1 C1 -138.8(3)
N2 Al1 N1 C1 97.0(3)
F101 Al1 N1 C7 151.5(4)
N3 Al1 N1 C7 38.0(4)
N2 Al1 N1 C7 -86.3(4)
C20 C19 N2 C13 59.3(5)
C24 C19 N2 C13 -122.9(4)
C20 C19 N2 Al1 -123.9(4)
C24 C19 N2 Al1 53.9(5)
C14 C13 N2 C19 59.7(5)
C18 C13 N2 C19 -120.3(5)
C14 C13 N2 Al1 -117.0(4)
C18 C13 N2 Al1 63.0(5)
F101 Al1 N2 C19 -69.5(3)
N3 Al1 N2 C19 41.8(3)
N1 Al1 N2 C19 176.8(3)
F101 Al1 N2 C13 107.0(3)
N3 Al1 N2 C13 -141.8(3)
N1 Al1 N2 C13 -6.8(4)
C30 C25 N3 C31 -117.6(5)
C26 C25 N3 C31 61.7(5)
C30 C25 N3 Al1 65.1(6)
C26 C25 N3 Al1 -115.6(4)
C36 C31 N3 C25 -113.1(5)
C32 C31 N3 C25 63.7(5)
C36 C31 N3 Al1 64.2(5)
C32 C31 N3 Al1 -119.0(4)
F101 Al1 N3 C25 150.0(3)
N2 Al1 N3 C25 30.8(4)
N1 Al1 N3 C25 -98.4(4)
F101 Al1 N3 C31 -26.9(4)
N2 Al1 N3 C31 -146.1(3)
N1 Al1 N3 C31 84.7(4)
C48 C43 N4 C37 129.6(5)
C44 C43 N4 C37 -52.4(6)
C48 C43 N4 Al2 -45.5(6)
C44 C43 N4 Al2 132.5(4)
C42 C37 N4 C43 120.2(5)
C38 C37 N4 C43 -56.9(6)
C42 C37 N4 Al2 -64.8(6)
C38 C37 N4 Al2 118.1(4)
F201 Al2 N4 C43 -151.6(4)
N5 Al2 N4 C43 -34.8(4)
N6 Al2 N4 C43 97.0(4)
Li1 Al2 N4 C43 -130.6(4)
F201 Al2 N4 C37 34.0(4)
N5 Al2 N4 C37 150.8(4)
N6 Al2 N4 C37 -77.5(4)
Li1 Al2 N4 C37 55.0(4)
C50 C49 N5 C55 -59.1(6)
C54 C49 N5 C55 123.7(5)
C50 C49 N5 Al2 124.7(4)
C54 C49 N5 Al2 -52.4(5)
C56 C55 N5 C49 -64.6(6)
C60 C55 N5 C49 113.2(5)
C56 C55 N5 Al2 111.3(5)
C60 C55 N5 Al2 -70.9(6)
F201 Al2 N5 C49 82.9(4)
N6 Al2 N5 C49 -162.4(3)
N4 Al2 N5 C49 -26.7(4)
Li1 Al2 N5 C49 68.7(4)
F201 Al2 N5 C55 -92.6(4)
N6 Al2 N5 C55 22.1(4)
N4 Al2 N5 C55 157.9(4)
Li1 Al2 N5 C55 -106.7(4)
C66 C61 N6 C67 -118.0(5)
C62 C61 N6 C67 62.9(6)
C66 C61 N6 Al2 66.9(6)
C62 C61 N6 Al2 -112.2(5)
C68 C67 N6 C61 -129.6(4)
C72 C67 N6 C61 50.7(5)
C68 C67 N6 Al2 46.0(5)
C72 C67 N6 Al2 -133.7(4)
F201 Al2 N6 C61 -165.0(4)
N5 Al2 N6 C61 73.6(4)
N4 Al2 N6 C61 -52.4(4)
Li1 Al2 N6 C61 -172.4(4)
F201 Al2 N6 C67 20.2(4)
N5 Al2 N6 C67 -101.1(4)
N4 Al2 N6 C67 132.8(3)
Li1 Al2 N6 C67 12.8(4)
Al1 F101 Li1 F24 -13.3(6)
Al1 F101 Li1 F42 -109.4(5)
Al1 F101 Li1 F54 178.3(3)
Al1 F101 Li1 F36 65.1(5)
Al1 F101 Li1 Al2 173.6(8)
Al2 F201 Li1 F24 -165.6(2)
Al2 F201 Li1 F42 -69.6(5)
Al2 F201 Li1 F54 2.9(6)
Al2 F201 Li1 F36 115.8(4)
C24 F24 Li1 F101 48.3(8)
C24 F24 Li1 F201 -128.9(6)
C24 F24 Li1 F42 148.8(5)
C24 F24 Li1 F54 130(2)
C24 F24 Li1 F36 -32.0(7)
C24 F24 Li1 Al2 -134.5(5)
C42 F42 Li1 F101 152.2(5)
C42 F42 Li1 F201 -29.7(7)
C42 F42 Li1 F24 62.4(6)
C42 F42 Li1 F54 -121.6(5)
C42 F42 Li1 Al2 -50.1(5)
C54 F54 Li1 F101 175.7(7)
C54 F54 Li1 F201 -7.4(11)
C54 F54 Li1 F24 94(2)
C54 F54 Li1 F42 74.5(9)
C54 F54 Li1 F36 -105.1(9)
C54 F54 Li1 Al2 -6.2(9)
C36 F36 Li1 F101 40.3(6)
C36 F36 Li1 F201 -137.5(4)
C36 F36 Li1 F24 131.0(4)
C36 F36 Li1 F54 -45.1(6)
C36 F36 Li1 Al2 -117.8(4)
F201 Al2 Li1 F101 -171.8(16)
N5 Al2 Li1 F101 -28.1(12)
N6 Al2 Li1 F101 -152.3(11)
N4 Al2 Li1 F101 74.8(12)
N5 Al2 Li1 F201 143.7(5)
N6 Al2 Li1 F201 19.5(6)
N4 Al2 Li1 F201 -113.4(5)
F201 Al2 Li1 F24 15.7(3)
N5 Al2 Li1 F24 159.5(4)
N6 Al2 Li1 F24 35.3(5)
N4 Al2 Li1 F24 -97.7(4)
F201 Al2 Li1 F42 106.3(6)
N5 Al2 Li1 F42 -110.0(3)
N6 Al2 Li1 F42 125.8(3)
N4 Al2 Li1 F42 -7.2(3)
F201 Al2 Li1 F54 -176.8(6)
N5 Al2 Li1 F54 -33.1(2)
N6 Al2 Li1 F54 -157.3(2)
N4 Al2 Li1 F54 69.7(2)
F201 Al2 Li1 F36 -68.2(5)
N5 Al2 Li1 F36 75.5(4)
N6 Al2 Li1 F36 -48.7(4)
N4 Al2 Li1 F36 178.3(4)
C306 C301 C302 C303 0.0
C308 C301 C302 C303 175.2(8)
C301 C302 C303 C304 0.0
C302 C303 C304 C305 0.0
C302 C303 C304 C307 -172.0(7)
C303 C304 C305 C306 0.0
C307 C304 C305 C306 172.6(7)
C304 C305 C306 C301 0.0
C302 C301 C306 C305 0.0
C308 C301 C306 C305 -175.5(8)

loop_
_cod_changelog_entry_id
_cod_changelog_entry_author
_cod_changelog_entry_date
_cod_changelog_entry_text
1 'Vaitkus, Antanas' 2022-06-28T19:13:00+03:00
;
 Removed the '_chemical_name_systematic' data item that had an incorrect value.
;
